data_4081234
loop_
_publ_author_name
'Wucher, Philipp'
'Goldbach, Verena'
'Mecking, Stefan'

_publ_section_title
;
 Electronic Influences in Phosphinesulfonato Palladium(II) Polymerization
 Catalysts
;
_journal_issue 16
_journal_name_full Organometallics
_journal_page_first 4516
_journal_paper_doi 10.1021/om400297x
_journal_volume 32
_journal_year 2013
_chemical_formula_moiety 'C20 H17 Cl2 O5 P S, 2(C H Cl3)'
_chemical_formula_sum 'C22 H19 Cl8 O5 P S'
_chemical_formula_weight 710.00
_chemical_name_systematic
; 
 ? 
;
_space_group_IT_number 15
_symmetry_cell_setting monoclinic
_symmetry_space_group_name_Hall '-C 2yc'
_symmetry_space_group_name_H-M 'C 1 2/c 1'
_atom_sites_solution_hydrogens geom
_atom_sites_solution_primary direct
_atom_sites_solution_secondary difmap
_audit_creation_method SHELXL-97
_cell_angle_alpha 90.00
_cell_angle_beta 95.060(4)
_cell_angle_gamma 90.00
_cell_formula_units_Z 8
_cell_length_a 14.5693(7)
_cell_length_b 14.7414(8)
_cell_length_c 27.6507(12)
_cell_measurement_reflns_used 42657
_cell_measurement_temperature 100(2)
_cell_measurement_theta_max 27.22
_cell_measurement_theta_min 1.97
_cell_volume 5915.4(5)
_computing_cell_refinement 'STOE X-AREA'
_computing_data_collection 'STOE X-AREA'
_computing_data_reduction 'STOE X-RED32'
_computing_structure_refinement 'SHELXL-97 (Sheldrick, 1997)'
_computing_structure_solution 'SHELXS-97 (Sheldrick, 1990)'
_diffrn_ambient_temperature 100(2)
_diffrn_detector_area_resol_mean 6.67
_diffrn_measured_fraction_theta_full 0.985
_diffrn_measured_fraction_theta_max 0.985
_diffrn_measurement_device_type 'STOE IPDS 2T'
_diffrn_measurement_method 'rotation method'
_diffrn_radiation_monochromator graphite
_diffrn_radiation_source 'fine-focus sealed tube'
_diffrn_radiation_type MoK\a
_diffrn_radiation_wavelength 0.71073
_diffrn_reflns_av_R_equivalents 0.0585
_diffrn_reflns_av_sigmaI/netI 0.0361
_diffrn_reflns_limit_h_max 18
_diffrn_reflns_limit_h_min -18
_diffrn_reflns_limit_k_max 18
_diffrn_reflns_limit_k_min -18
_diffrn_reflns_limit_l_max 34
_diffrn_reflns_limit_l_min -34
_diffrn_reflns_number 39308
_diffrn_reflns_theta_full 26.90
_diffrn_reflns_theta_max 26.90
_diffrn_reflns_theta_min 1.97
_exptl_absorpt_coefficient_mu 0.919
_exptl_absorpt_correction_T_max 0.8311
_exptl_absorpt_correction_T_min 0.7386
_exptl_absorpt_correction_type integration
_exptl_absorpt_process_details 'STOE X-RED32'
_exptl_crystal_colour colourless
_exptl_crystal_density_diffrn 1.594
_exptl_crystal_density_method 'not measured'
_exptl_crystal_description prism
_exptl_crystal_F_000 2864
_exptl_crystal_size_max 0.3
_exptl_crystal_size_mid 0.3
_exptl_crystal_size_min 0.3
_refine_diff_density_max 0.778
_refine_diff_density_min -0.979
_refine_diff_density_rms 0.069
_refine_ls_extinction_method none
_refine_ls_goodness_of_fit_ref 1.059
_refine_ls_hydrogen_treatment mixed
_refine_ls_matrix_type full
_refine_ls_number_parameters 340
_refine_ls_number_reflns 6312
_refine_ls_number_restraints 0
_refine_ls_restrained_S_all 1.059
_refine_ls_R_factor_all 0.0699
_refine_ls_R_factor_gt 0.0483
_refine_ls_shift/su_max 0.001
_refine_ls_shift/su_mean 0.000
_refine_ls_structure_factor_coef Fsqd
_refine_ls_weighting_details 'calc w=1/[\s^2^(Fo^2^)+(0.0570P)^2^+8.7845P] where P=(Fo^2^+2Fc^2^)/3'
_refine_ls_weighting_scheme calc
_refine_ls_wR_factor_gt 0.1158
_refine_ls_wR_factor_ref 0.1235
_reflns_number_gt 4661
_reflns_number_total 6312
_reflns_threshold_expression >2sigma(I)
_cod_data_source_file om400297x_si_001.cif
_cod_data_source_block d:\pclligh
_cod_original_sg_symbol_H-M 'C 2/c'
_cod_database_code 4081234

loop_
_symmetry_equiv_pos_as_xyz
'x, y, z'
'-x, y, -z+1/2'
'x+1/2, y+1/2, z'
'-x+1/2, y+1/2, -z+1/2'
'-x, -y, -z'
'x, -y, z-1/2'
'-x+1/2, -y+1/2, -z'
'x+1/2, -y+1/2, z-1/2'

loop_
_atom_site_label
_atom_site_type_symbol
_atom_site_fract_x
_atom_site_fract_y
_atom_site_fract_z
_atom_site_U_iso_or_equiv
_atom_site_adp_type
_atom_site_occupancy
_atom_site_symmetry_multiplicity
_atom_site_calc_flag
_atom_site_refinement_flags
C1 C 1.0849(2) 0.74167(19) 0.94436(11) 0.0309(6) Uani 1 1 d .
C2 C 0.9919(2) 0.71555(19) 0.93551(10) 0.0306(6) Uani 1 1 d .
C3 C 0.9303(2) 0.7401(2) 0.96927(11) 0.0363(7) Uani 1 1 d .
H3A H 0.8674 0.7229 0.9638 0.044 Uiso 1 1 calc R
C4 C 0.9595(2) 0.7892(2) 1.01059(11) 0.0391(7) Uani 1 1 d .
H4A H 0.9167 0.8055 1.0331 0.047 Uiso 1 1 calc R
C5 C 1.0512(2) 0.8144(2) 1.01909(11) 0.0374(7) Uani 1 1 d .
H5A H 1.0714 0.8476 1.0475 0.045 Uiso 1 1 calc R
C6 C 1.1132(2) 0.7910(2) 0.98603(11) 0.0342(6) Uani 1 1 d .
H6A H 1.1759 0.8088 0.9918 0.041 Uiso 1 1 calc R
C7 C 0.9330(2) 0.73194(19) 0.83126(10) 0.0298(6) Uani 1 1 d .
C8 C 0.9031(2) 0.69522(19) 0.78563(11) 0.0309(6) Uani 1 1 d .
C9 C 0.8787(2) 0.7519(2) 0.74649(11) 0.0325(6) Uani 1 1 d .
H9A H 0.8589 0.7279 0.7154 0.039 Uiso 1 1 calc R
C10 C 0.8843(2) 0.8449(2) 0.75427(11) 0.0337(6) Uani 1 1 d .
C11 C 0.9175(2) 0.8827(2) 0.79819(11) 0.0351(7) Uani 1 1 d .
H11A H 0.9239 0.9465 0.8017 0.042 Uiso 1 1 calc R
C12 C 0.9413(2) 0.8254(2) 0.83677(11) 0.0332(6) Uani 1 1 d .
H12A H 0.9635 0.8500 0.8673 0.040 Uiso 1 1 calc R
C13 C 0.8622(3) 0.5590(2) 0.74128(12) 0.0464(9) Uani 1 1 d .
H13C H 0.8606 0.4933 0.7467 0.056 Uiso 1 1 calc R
H13B H 0.9002 0.5721 0.7146 0.056 Uiso 1 1 calc R
H13A H 0.7994 0.5812 0.7329 0.056 Uiso 1 1 calc R
C14 C 0.8307(2) 0.6190(2) 0.89099(11) 0.0316(6) Uani 1 1 d .
C15 C 0.8203(2) 0.5411(2) 0.91924(11) 0.0327(6) Uani 1 1 d .
C16 C 0.7333(2) 0.5064(2) 0.92459(11) 0.0369(7) Uani 1 1 d .
H16A H 0.7259 0.4529 0.9431 0.044 Uiso 1 1 calc R
C17 C 0.6573(2) 0.5512(2) 0.90242(12) 0.0364(7) Uani 1 1 d .
C18 C 0.6652(2) 0.6295(2) 0.87478(12) 0.0372(7) Uani 1 1 d .
H18A H 0.6121 0.6595 0.8602 0.045 Uiso 1 1 calc R
C19 C 0.7523(2) 0.6621(2) 0.86914(11) 0.0355(7) Uani 1 1 d .
H19A H 0.7591 0.7148 0.8500 0.043 Uiso 1 1 calc R
C20 C 0.8931(3) 0.4214(2) 0.96681(13) 0.0446(8) Uani 1 1 d .
H20C H 0.9547 0.4025 0.9801 0.054 Uiso 1 1 calc R
H20B H 0.8660 0.3742 0.9451 0.054 Uiso 1 1 calc R
H20A H 0.8540 0.4311 0.9934 0.054 Uiso 1 1 calc R
C21 C 0.1338(3) 0.7325(3) 0.18206(13) 0.0472(8) Uani 1 1 d .
H21A H 0.1947 0.7123 0.1718 0.057 Uiso 1 1 calc R
C22 C 0.7146(2) 0.9542(2) 0.90491(13) 0.0459(8) Uani 1 1 d .
H22A H 0.7044 1.0212 0.9026 0.055 Uiso 1 1 calc R
O1 O 0.90077(16) 0.60319(14) 0.78469(8) 0.0378(5) Uani 1 1 d .
O2 O 0.89995(15) 0.50481(14) 0.93999(8) 0.0373(5) Uani 1 1 d .
O3 O 1.22894(15) 0.64640(15) 0.93663(8) 0.0389(5) Uani 1 1 d .
O4 O 1.22032(17) 0.79186(15) 0.89598(9) 0.0454(6) Uani 1 1 d .
O5 O 1.12367(15) 0.66629(15) 0.86473(7) 0.0374(5) Uani 1 1 d .
S1 S 1.17269(5) 0.70968(5) 0.90686(3) 0.03141(17) Uani 1 1 d .
P1 P 0.94484(5) 0.65656(5) 0.88179(3) 0.02979(17) Uani 1 1 d .
H23 H 0.9886(19) 0.5827(18) 0.8734(10) 0.021(7) Uiso 1 1 d .
Cl1 Cl 0.84695(6) 0.91724(6) 0.70676(3) 0.0419(2) Uani 1 1 d .
Cl2 Cl 0.54863(6) 0.50856(5) 0.91019(3) 0.0444(2) Uani 1 1 d .
Cl3 Cl 0.13488(7) 0.72183(8) 0.24551(3) 0.0570(3) Uani 1 1 d .
Cl4 Cl 0.11528(9) 0.84626(8) 0.16476(4) 0.0763(4) Uani 1 1 d .
Cl5 Cl 0.04723(9) 0.66482(12) 0.15335(5) 0.0944(5) Uani 1 1 d .
Cl6 Cl 0.62991(13) 0.90845(15) 0.93716(6) 0.1429(9) Uani 1 1 d .
Cl7 Cl 0.82369(8) 0.93541(9) 0.93453(4) 0.0752(4) Uani 1 1 d .
Cl8 Cl 0.70567(7) 0.90974(6) 0.84567(3) 0.0506(2) Uani 1 1 d .

loop_
_atom_site_aniso_label
_atom_site_aniso_U_11
_atom_site_aniso_U_22
_atom_site_aniso_U_33
_atom_site_aniso_U_23
_atom_site_aniso_U_13
_atom_site_aniso_U_12
C1 0.0353(16) 0.0267(14) 0.0303(14) 0.0037(11) 0.0010(12) 0.0006(12)
C2 0.0334(15) 0.0292(14) 0.0292(14) 0.0013(12) 0.0031(12) 0.0011(12)
C3 0.0345(16) 0.0398(17) 0.0348(16) -0.0022(13) 0.0044(13) -0.0005(13)
C4 0.0440(18) 0.0412(17) 0.0329(16) -0.0065(14) 0.0080(13) 0.0042(14)
C5 0.0467(18) 0.0321(16) 0.0331(16) -0.0042(13) 0.0020(14) 0.0024(14)
C6 0.0372(16) 0.0289(15) 0.0358(16) 0.0010(12) 0.0000(13) -0.0001(12)
C7 0.0292(14) 0.0299(14) 0.0308(15) 0.0006(12) 0.0049(11) -0.0010(12)
C8 0.0305(14) 0.0294(15) 0.0329(15) -0.0015(12) 0.0040(12) -0.0015(12)
C9 0.0331(15) 0.0373(16) 0.0274(14) 0.0001(12) 0.0041(12) 0.0004(12)
C10 0.0302(15) 0.0386(16) 0.0330(15) 0.0068(13) 0.0069(12) 0.0035(13)
C11 0.0375(16) 0.0306(15) 0.0380(16) 0.0004(13) 0.0073(13) -0.0017(13)
C12 0.0346(16) 0.0331(15) 0.0324(15) -0.0021(12) 0.0060(12) -0.0027(12)
C13 0.067(2) 0.0355(17) 0.0352(17) -0.0042(14) -0.0045(16) -0.0100(16)
C14 0.0365(16) 0.0287(14) 0.0299(14) -0.0013(12) 0.0044(12) -0.0005(12)
C15 0.0346(16) 0.0297(15) 0.0340(15) -0.0008(12) 0.0042(12) 0.0018(12)
C16 0.0421(17) 0.0303(15) 0.0397(17) 0.0001(13) 0.0112(14) -0.0015(13)
C17 0.0344(16) 0.0336(16) 0.0422(17) -0.0082(13) 0.0081(13) -0.0056(13)
C18 0.0336(16) 0.0358(16) 0.0424(17) 0.0007(13) 0.0044(13) 0.0012(13)
C19 0.0374(16) 0.0318(15) 0.0372(16) 0.0044(13) 0.0023(13) 0.0000(13)
C20 0.050(2) 0.0413(18) 0.0443(19) 0.0150(15) 0.0106(16) 0.0083(15)
C21 0.0418(19) 0.056(2) 0.0451(19) -0.0026(16) 0.0094(15) 0.0000(16)
C22 0.0439(19) 0.0385(18) 0.056(2) -0.0027(16) 0.0117(16) 0.0004(15)
O1 0.0516(13) 0.0293(11) 0.0319(11) -0.0029(9) -0.0004(10) -0.0021(10)
O2 0.0371(12) 0.0343(11) 0.0406(12) 0.0104(9) 0.0040(9) 0.0024(9)
O3 0.0408(12) 0.0405(12) 0.0348(11) -0.0022(10) -0.0001(9) 0.0081(10)
O4 0.0497(14) 0.0320(12) 0.0579(15) -0.0030(10) 0.0230(11) -0.0084(10)
O5 0.0339(11) 0.0479(13) 0.0301(11) -0.0044(9) 0.0020(9) -0.0005(10)
S1 0.0322(4) 0.0301(4) 0.0321(4) 0.0000(3) 0.0040(3) -0.0014(3)
P1 0.0322(4) 0.0287(4) 0.0285(4) 0.0000(3) 0.0033(3) -0.0002(3)
Cl1 0.0448(4) 0.0415(4) 0.0394(4) 0.0112(3) 0.0040(3) 0.0052(3)
Cl2 0.0364(4) 0.0374(4) 0.0608(5) -0.0077(4) 0.0125(4) -0.0063(3)
Cl3 0.0490(5) 0.0773(7) 0.0453(5) 0.0061(4) 0.0074(4) 0.0041(5)
Cl4 0.0912(8) 0.0742(7) 0.0661(7) 0.0172(6) 0.0211(6) 0.0335(6)
Cl5 0.0712(8) 0.1381(13) 0.0763(8) -0.0438(8) 0.0190(6) -0.0440(8)
Cl6 0.1330(14) 0.218(2) 0.0886(10) -0.0779(12) 0.0734(10) -0.1261(15)
Cl7 0.0689(7) 0.0906(8) 0.0636(7) -0.0102(6) -0.0085(5) 0.0361(6)
Cl8 0.0605(6) 0.0470(5) 0.0451(5) 0.0053(4) 0.0085(4) 0.0111(4)

loop_
_atom_type_symbol
_atom_type_description
_atom_type_scat_dispersion_real
_atom_type_scat_dispersion_imag
_atom_type_scat_source
C C 0.0033 0.0016 'International Tables Vol C Tables 4.2.6.8 and 6.1.1.4'
H H 0.0000 0.0000 'International Tables Vol C Tables 4.2.6.8 and 6.1.1.4'
O O 0.0106 0.0060 'International Tables Vol C Tables 4.2.6.8 and 6.1.1.4'
S S 0.1246 0.1234 'International Tables Vol C Tables 4.2.6.8 and 6.1.1.4'
P P 0.1023 0.0942 'International Tables Vol C Tables 4.2.6.8 and 6.1.1.4'
Cl Cl 0.1484 0.1585 'International Tables Vol C Tables 4.2.6.8 and 6.1.1.4'

loop_
_geom_angle_atom_site_label_1
_geom_angle_atom_site_label_2
_geom_angle_atom_site_label_3
_geom_angle
C6 C1 C2 119.8(3)
C6 C1 S1 116.4(2)
C2 C1 S1 123.8(2)
C3 C2 C1 118.5(3)
C3 C2 P1 117.0(2)
C1 C2 P1 124.4(2)
C4 C3 C2 121.1(3)
C5 C4 C3 120.1(3)
C6 C5 C4 119.8(3)
C5 C6 C1 120.9(3)
C12 C7 C8 119.8(3)
C12 C7 P1 122.1(2)
C8 C7 P1 117.7(2)
O1 C8 C9 125.6(3)
O1 C8 C7 114.0(2)
C9 C8 C7 120.3(3)
C10 C9 C8 117.8(3)
C11 C10 C9 123.0(3)
C11 C10 Cl1 118.5(2)
C9 C10 Cl1 118.5(2)
C12 C11 C10 118.4(3)
C11 C12 C7 120.6(3)
C19 C14 C15 119.3(3)
C19 C14 P1 122.1(2)
C15 C14 P1 118.5(2)
O2 C15 C16 124.4(3)
O2 C15 C14 115.3(3)
C16 C15 C14 120.3(3)
C17 C16 C15 118.6(3)
C16 C17 C18 122.4(3)
C16 C17 Cl2 118.3(2)
C18 C17 Cl2 119.2(2)
C19 C18 C17 118.2(3)
C18 C19 C14 121.2(3)
Cl5 C21 Cl4 109.5(2)
Cl5 C21 Cl3 110.2(2)
Cl4 C21 Cl3 110.1(2)
Cl6 C22 Cl7 111.0(2)
Cl6 C22 Cl8 109.8(2)
Cl7 C22 Cl8 111.6(2)
C8 O1 C13 118.5(2)
C15 O2 C20 117.2(3)
O4 S1 O3 113.65(15)
O4 S1 O5 114.36(14)
O3 S1 O5 112.56(13)
O4 S1 C1 106.44(14)
O3 S1 C1 103.84(13)
O5 S1 C1 104.77(13)
C7 P1 C14 106.11(14)
C7 P1 C2 110.39(14)
C14 P1 C2 108.81(14)

loop_
_geom_bond_atom_site_label_1
_geom_bond_atom_site_label_2
_geom_bond_distance
C1 C6 1.394(4)
C1 C2 1.408(4)
C1 S1 1.780(3)
C2 C3 1.399(4)
C2 P1 1.804(3)
C3 C4 1.387(4)
C4 C5 1.387(5)
C5 C6 1.384(5)
C7 C12 1.390(4)
C7 C8 1.406(4)
C7 P1 1.782(3)
C8 O1 1.357(4)
C8 C9 1.389(4)
C9 C10 1.389(4)
C10 C11 1.384(4)
C10 Cl1 1.741(3)
C11 C12 1.381(4)
C13 O1 1.437(4)
C14 C19 1.397(4)
C14 C15 1.405(4)
C14 P1 1.793(3)
C15 O2 1.358(4)
C15 C16 1.387(4)
C16 C17 1.385(5)
C17 C18 1.394(5)
C17 Cl2 1.735(3)
C18 C19 1.377(4)
C20 O2 1.444(4)
C21 Cl5 1.743(4)
C21 Cl4 1.758(4)
C21 Cl3 1.760(4)
C22 Cl6 1.723(4)
C22 Cl7 1.745(4)
C22 Cl8 1.758(4)
O3 S1 1.449(2)
O4 S1 1.441(2)
O5 S1 1.459(2)

loop_
_geom_torsion_atom_site_label_1
_geom_torsion_atom_site_label_2
_geom_torsion_atom_site_label_3
_geom_torsion_atom_site_label_4
_geom_torsion
C6 C1 C2 C3 -0.1(4)
S1 C1 C2 C3 176.0(2)
C6 C1 C2 P1 176.9(2)
S1 C1 C2 P1 -7.0(4)
C1 C2 C3 C4 0.1(5)
P1 C2 C3 C4 -177.1(2)
C2 C3 C4 C5 -0.2(5)
C3 C4 C5 C6 0.5(5)
C4 C5 C6 C1 -0.5(5)
C2 C1 C6 C5 0.3(4)
S1 C1 C6 C5 -176.1(2)
C12 C7 C8 O1 178.0(3)
P1 C7 C8 O1 -9.9(4)
C12 C7 C8 C9 -2.2(4)
P1 C7 C8 C9 169.9(2)
O1 C8 C9 C10 179.2(3)
C7 C8 C9 C10 -0.6(4)
C8 C9 C10 C11 3.7(5)
C8 C9 C10 Cl1 -175.9(2)
C9 C10 C11 C12 -3.8(5)
Cl1 C10 C11 C12 175.7(2)
C10 C11 C12 C7 0.9(5)
C8 C7 C12 C11 2.1(5)
P1 C7 C12 C11 -169.7(2)
C19 C14 C15 O2 -178.6(3)
P1 C14 C15 O2 4.5(4)
C19 C14 C15 C16 1.2(4)
P1 C14 C15 C16 -175.8(2)
O2 C15 C16 C17 178.4(3)
C14 C15 C16 C17 -1.4(5)
C15 C16 C17 C18 0.4(5)
C15 C16 C17 Cl2 -178.9(2)
C16 C17 C18 C19 0.7(5)
Cl2 C17 C18 C19 180.0(2)
C17 C18 C19 C14 -0.9(5)
C15 C14 C19 C18 -0.1(5)
P1 C14 C19 C18 176.8(2)
C9 C8 O1 C13 -6.1(5)
C7 C8 O1 C13 173.6(3)
C16 C15 O2 C20 4.0(4)
C14 C15 O2 C20 -176.2(3)
C6 C1 S1 O4 -54.1(3)
C2 C1 S1 O4 129.7(3)
C6 C1 S1 O3 66.2(2)
C2 C1 S1 O3 -110.1(3)
C6 C1 S1 O5 -175.6(2)
C2 C1 S1 O5 8.2(3)
C12 C7 P1 C14 105.4(3)
C8 C7 P1 C14 -66.5(3)
C12 C7 P1 C2 -12.4(3)
C8 C7 P1 C2 175.7(2)
C19 C14 P1 C7 -14.1(3)
C15 C14 P1 C7 162.7(2)
C19 C14 P1 C2 104.6(3)
C15 C14 P1 C2 -78.5(3)
C3 C2 P1 C7 102.5(3)
C1 C2 P1 C7 -74.5(3)
C3 C2 P1 C14 -13.6(3)
C1 C2 P1 C14 169.4(2)
